data_4117779
loop_
_publ_author_name
'Ming Fang'
'Joy H. Farnaby'
'Joseph W. Ziller'
'Jefferson E. Bates'
'Filipp Furche'
'William J. Evans'

_publ_section_title
;
 Isolation of (CO)1- and (CO2)1-Radical Complexes of Rare Earths via
 Ln(NR2)3/K Reduction and [K2(18-crown-6)2]2+ Oligomerization
;
_journal_name_full 'Journal of the American Chemical Society'
_journal_page_first 6064
_journal_page_last 6067
_journal_paper_doi 10.1021/ja211220r
_journal_volume 134
_journal_year 2012
_chemical_formula_sum 'C78 H190 K2 Lu2 N6 O21 Si12'
_chemical_formula_weight 2313.58
_chemical_name_systematic
; 
 ? 
;
_space_group_IT_number 15
_symmetry_cell_setting monoclinic
_symmetry_space_group_name_Hall '-C 2yc'
_symmetry_space_group_name_H-M 'C 1 2/c 1'
_atom_sites_solution_hydrogens geom
_atom_sites_solution_primary direct
_atom_sites_solution_secondary difmap
_audit_creation_method SHELXTL
_cell_angle_alpha 90.00
_cell_angle_beta 103.0088(5)
_cell_angle_gamma 90.00
_cell_formula_units_Z 4
_cell_length_a 25.4359(10)
_cell_length_b 18.7392(8)
_cell_length_c 25.6999(10)
_cell_measurement_reflns_used 9796
_cell_measurement_temperature 88(2)
_cell_measurement_theta_max 27.90
_cell_measurement_theta_min 2.26
_cell_volume 11935.4(8)
_computing_cell_refinement 'Bruker SAINT'
_computing_data_collection 'Bruker APEX2'
_computing_data_reduction 'Bruker SAINT'
_computing_molecular_graphics 'Bruker SHELXTL'
_computing_publication_material 'Bruker SHELXTL'
_computing_structure_refinement 'SHELXL-97 (Sheldrick, 2008)'
_computing_structure_solution 'SHELXS-97 (Sheldrick, 2008)'
_diffrn_ambient_temperature 88(2)
_diffrn_measured_fraction_theta_full 1.000
_diffrn_measured_fraction_theta_max 1.000
_diffrn_measurement_device_type 'Bruker APEX-II CCD'
_diffrn_measurement_method '\f and \w scans'
_diffrn_radiation_monochromator graphite
_diffrn_radiation_source 'fine-focus sealed tube'
_diffrn_radiation_type MoK\a
_diffrn_radiation_wavelength 0.71073
_diffrn_reflns_av_R_equivalents 0.0394
_diffrn_reflns_av_sigmaI/netI 0.0308
_diffrn_reflns_limit_h_max 32
_diffrn_reflns_limit_h_min -32
_diffrn_reflns_limit_k_max 24
_diffrn_reflns_limit_k_min -23
_diffrn_reflns_limit_l_max 32
_diffrn_reflns_limit_l_min -32
_diffrn_reflns_number 67902
_diffrn_reflns_theta_full 25.50
_diffrn_reflns_theta_max 27.10
_diffrn_reflns_theta_min 1.97
_exptl_absorpt_coefficient_mu 1.891
_exptl_absorpt_correction_T_max 0.8104
_exptl_absorpt_correction_T_min 0.6513
_exptl_absorpt_correction_type numerical
_exptl_absorpt_process_details 'Bruker SADABS'
_exptl_crystal_colour colorless
_exptl_crystal_density_diffrn 1.288
_exptl_crystal_density_meas ?
_exptl_crystal_description prism
_exptl_crystal_F_000 4864
_exptl_crystal_size_max 0.25
_exptl_crystal_size_mid 0.15
_exptl_crystal_size_min 0.12
_refine_diff_density_max 0.803
_refine_diff_density_min -0.874
_refine_diff_density_rms 0.068
_refine_ls_extinction_method none
_refine_ls_goodness_of_fit_ref 0.994
_refine_ls_hydrogen_treatment constr
_refine_ls_matrix_type full
_refine_ls_number_parameters 573
_refine_ls_number_reflns 13174
_refine_ls_number_restraints 0
_refine_ls_restrained_S_all 0.994
_refine_ls_R_factor_all 0.0422
_refine_ls_R_factor_gt 0.0248
_refine_ls_shift/su_max 0.005
_refine_ls_shift/su_mean 0.000
_refine_ls_structure_factor_coef Fsqd
_refine_ls_weighting_details 'calc w=1/[\s^2^(Fo^2^)+(0.0190P)^2^+14.3355P] where P=(Fo^2^+2Fc^2^)/3'
_refine_ls_weighting_scheme calc
_refine_ls_wR_factor_gt 0.0471
_refine_ls_wR_factor_ref 0.0526
_reflns_number_gt 10409
_reflns_number_total 13174
_reflns_threshold_expression >2sigma(I)
_cod_data_source_file ja211220r_si_009.cif
_cod_data_source_block jhf6
_cod_depositor_comments
;
The following automatic conversions were performed:

'_exptl_crystal_density_meas' value 'not_measured' was changed to '?'
- the value is perceived as not measured.

Automatic conversion script
Id: cif_fix_values 3008 2015-01-20 13:52:24Z robertas 
;
_cod_database_code 4117779

loop_
_symmetry_equiv_pos_as_xyz
'x, y, z'
'-x, y, -z+1/2'
'x+1/2, y+1/2, z'
'-x+1/2, y+1/2, -z+1/2'
'-x, -y, -z'
'x, -y, z-1/2'
'-x+1/2, -y+1/2, -z'
'x+1/2, -y+1/2, z-1/2'

loop_
_atom_site_label
_atom_site_type_symbol
_atom_site_fract_x
_atom_site_fract_y
_atom_site_fract_z
_atom_site_U_iso_or_equiv
_atom_site_adp_type
_atom_site_occupancy
_atom_site_symmetry_multiplicity
_atom_site_calc_flag
_atom_site_refinement_flags
_atom_site_disorder_assembly
_atom_site_disorder_group
Lu1 Lu 0.657493(4) 0.165772(5) 0.297274(4) 0.02528(3) Uani 1 1 d . . .
K1 K 1.02752(2) 0.20072(3) 0.426503(19) 0.02551(11) Uani 1 1 d . . .
Si1 Si 0.62523(3) 0.33864(4) 0.29359(3) 0.03987(19) Uani 1 1 d . . .
Si2 Si 0.71919(3) 0.29947(4) 0.38211(3) 0.0425(2) Uani 1 1 d . . .
Si3 Si 0.63669(3) 0.08997(4) 0.17728(3) 0.03371(17) Uani 1 1 d . . .
Si4 Si 0.73563(3) 0.18208(4) 0.20245(3) 0.03059(16) Uani 1 1 d . . .
Si5 Si 0.71917(3) 0.01721(4) 0.36723(3) 0.03204(16) Uani 1 1 d . . .
Si6 Si 0.61716(3) 0.07260(4) 0.39144(3) 0.03516(18) Uani 1 1 d . . .
N1 N 0.67122(9) 0.27756(10) 0.32648(8) 0.0331(5) Uani 1 1 d . . .
N3 N 0.68162(8) 0.14291(10) 0.22056(8) 0.0294(5) Uani 1 1 d . . .
N2 N 0.66954(8) 0.08014(10) 0.35935(8) 0.0286(5) Uani 1 1 d . . .
O1 O 0.57626(7) 0.16511(9) 0.27242(7) 0.0313(4) Uani 1 1 d . . .
O2 O 1.09577(7) 0.09542(9) 0.39355(6) 0.0294(4) Uani 1 1 d . . .
O3 O 1.14123(7) 0.20365(9) 0.46397(7) 0.0345(4) Uani 1 1 d . . .
O4 O 1.08306(8) 0.33288(9) 0.46268(7) 0.0413(4) Uani 1 1 d . . .
O5 O 0.97004(8) 0.33071(9) 0.42800(7) 0.0388(4) Uani 1 1 d . . .
O6 O 0.93196(8) 0.22985(10) 0.34883(7) 0.0437(5) Uani 1 1 d . . .
O7 O 0.98494(7) 0.09891(9) 0.34794(6) 0.0295(4) Uani 1 1 d . . .
O8 O 0.91608(6) -0.03777(8) 0.45516(6) 0.0265(4) Uani 1 1 d . . .
O9 O 0.94141(6) 0.14998(8) 0.47364(6) 0.0264(4) Uani 1 1 d . . .
O10 O 1.04355(6) 0.18087(8) 0.53578(6) 0.0248(3) Uani 1 1 d . . .
C1 C 0.52380(10) 0.16555(12) 0.25717(10) 0.0300(5) Uani 1 1 d . . .
C2 C 0.65138(14) 0.43355(14) 0.29667(14) 0.0619(10) Uani 1 1 d . . .
H2A H 0.6618 0.4490 0.3340 0.093 Uiso 1 1 calc R . .
H2B H 0.6230 0.4650 0.2770 0.093 Uiso 1 1 calc R . .
H2C H 0.6828 0.4357 0.2806 0.093 Uiso 1 1 calc R . .
C3 C 0.60449(14) 0.31912(15) 0.22029(11) 0.0518(9) Uani 1 1 d . . .
H3A H 0.6365 0.3179 0.2051 0.078 Uiso 1 1 calc R . .
H3B H 0.5799 0.3565 0.2026 0.078 Uiso 1 1 calc R . .
H3C H 0.5862 0.2728 0.2149 0.078 Uiso 1 1 calc R . .
C4 C 0.56222(12) 0.34170(13) 0.31991(11) 0.0409(7) Uani 1 1 d . . .
H4A H 0.5436 0.2957 0.3135 0.061 Uiso 1 1 calc R . .
H4B H 0.5385 0.3796 0.3016 0.061 Uiso 1 1 calc R . .
H4C H 0.5717 0.3514 0.3584 0.061 Uiso 1 1 calc R . .
C5 C 0.76996(13) 0.36803(15) 0.37189(14) 0.0571(9) Uani 1 1 d . . .
H5A H 0.7820 0.3570 0.3392 0.086 Uiso 1 1 calc R . .
H5B H 0.8010 0.3673 0.4024 0.086 Uiso 1 1 calc R . .
H5C H 0.7533 0.4155 0.3687 0.086 Uiso 1 1 calc R . .
C6 C 0.69023(14) 0.33761(18) 0.43740(13) 0.0634(10) Uani 1 1 d . . .
H6A H 0.6670 0.3783 0.4238 0.095 Uiso 1 1 calc R . .
H6B H 0.7196 0.3535 0.4667 0.095 Uiso 1 1 calc R . .
H6C H 0.6690 0.3009 0.4505 0.095 Uiso 1 1 calc R . .
C7 C 0.75930(13) 0.21883(16) 0.40971(12) 0.0512(8) Uani 1 1 d . . .
H7A H 0.7353 0.1832 0.4200 0.077 Uiso 1 1 calc R . .
H7B H 0.7872 0.2325 0.4411 0.077 Uiso 1 1 calc R . .
H7C H 0.7764 0.1986 0.3825 0.077 Uiso 1 1 calc R . .
C8 C 0.57635(11) 0.14016(14) 0.13972(10) 0.0365(6) Uani 1 1 d . . .
H8A H 0.5563 0.1594 0.1649 0.055 Uiso 1 1 calc R . .
H8B H 0.5530 0.1079 0.1147 0.055 Uiso 1 1 calc R . .
H8C H 0.5882 0.1794 0.1199 0.055 Uiso 1 1 calc R . .
C9 C 0.61127(13) 0.01518(14) 0.21360(11) 0.0450(7) Uani 1 1 d . . .
H9A H 0.6409 -0.0179 0.2277 0.068 Uiso 1 1 calc R . .
H9B H 0.5824 -0.0103 0.1889 0.068 Uiso 1 1 calc R . .
H9C H 0.5973 0.0347 0.2432 0.068 Uiso 1 1 calc R . .
C10 C 0.66627(13) 0.04509(14) 0.12487(11) 0.0473(8) Uani 1 1 d . . .
H10A H 0.6803 0.0814 0.1041 0.071 Uiso 1 1 calc R . .
H10B H 0.6382 0.0172 0.1011 0.071 Uiso 1 1 calc R . .
H10C H 0.6957 0.0134 0.1422 0.071 Uiso 1 1 calc R . .
C11 C 0.79113(11) 0.11865(15) 0.19577(11) 0.0437(7) Uani 1 1 d . . .
H11A H 0.8035 0.0925 0.2293 0.066 Uiso 1 1 calc R . .
H11B H 0.8213 0.1456 0.1877 0.066 Uiso 1 1 calc R . .
H11C H 0.7775 0.0848 0.1668 0.066 Uiso 1 1 calc R . .
C12 C 0.71823(10) 0.23283(14) 0.13747(10) 0.0338(6) Uani 1 1 d . . .
H12A H 0.7029 0.2000 0.1083 0.051 Uiso 1 1 calc R . .
H12B H 0.7509 0.2549 0.1306 0.051 Uiso 1 1 calc R . .
H12C H 0.6918 0.2701 0.1398 0.051 Uiso 1 1 calc R . .
C13 C 0.76760(10) 0.25028(14) 0.25265(10) 0.0362(6) Uani 1 1 d . . .
H13A H 0.7417 0.2885 0.2540 0.054 Uiso 1 1 calc R . .
H13B H 0.7994 0.2703 0.2424 0.054 Uiso 1 1 calc R . .
H13C H 0.7785 0.2278 0.2879 0.054 Uiso 1 1 calc R . .
C14 C 0.76417(11) 0.03418(14) 0.31993(10) 0.0389(6) Uani 1 1 d . . .
H14A H 0.7427 0.0333 0.2831 0.058 Uiso 1 1 calc R . .
H14B H 0.7920 -0.0029 0.3244 0.058 Uiso 1 1 calc R . .
H14C H 0.7813 0.0810 0.3275 0.058 Uiso 1 1 calc R . .
C15 C 0.76562(12) 0.01429(16) 0.43552(10) 0.0444(7) Uani 1 1 d . . .
H15A H 0.7814 0.0617 0.4446 0.067 Uiso 1 1 calc R . .
H15B H 0.7945 -0.0203 0.4356 0.067 Uiso 1 1 calc R . .
H15C H 0.7452 0.0000 0.4619 0.067 Uiso 1 1 calc R . .
C16 C 0.69236(12) -0.07592(13) 0.35400(12) 0.0459(7) Uani 1 1 d . . .
H16A H 0.6711 -0.0885 0.3801 0.069 Uiso 1 1 calc R . .
H16B H 0.7226 -0.1093 0.3571 0.069 Uiso 1 1 calc R . .
H16C H 0.6694 -0.0786 0.3179 0.069 Uiso 1 1 calc R . .
C17 C 0.63702(14) 0.03097(16) 0.45976(12) 0.0557(9) Uani 1 1 d . . .
H17A H 0.6492 -0.0181 0.4565 0.084 Uiso 1 1 calc R . .
H17B H 0.6059 0.0307 0.4763 0.084 Uiso 1 1 calc R . .
H17C H 0.6664 0.0587 0.4820 0.084 Uiso 1 1 calc R . .
C18 C 0.55917(12) 0.01917(14) 0.35297(12) 0.0479(8) Uani 1 1 d . . .
H18A H 0.5464 0.0402 0.3175 0.072 Uiso 1 1 calc R . .
H18B H 0.5298 0.0193 0.3720 0.072 Uiso 1 1 calc R . .
H18C H 0.5709 -0.0300 0.3493 0.072 Uiso 1 1 calc R . .
C19 C 0.58989(11) 0.16243(13) 0.40394(11) 0.0399(6) Uani 1 1 d . . .
H19A H 0.6192 0.1922 0.4240 0.060 Uiso 1 1 calc R . .
H19B H 0.5622 0.1567 0.4246 0.060 Uiso 1 1 calc R . .
H19C H 0.5740 0.1854 0.3697 0.060 Uiso 1 1 calc R . .
C20 C 1.02003(10) 0.04813(13) 0.33251(9) 0.0316(6) Uani 1 1 d . . .
H20A H 1.0349 0.0674 0.3030 0.038 Uiso 1 1 calc R . .
H20B H 1.0000 0.0038 0.3200 0.038 Uiso 1 1 calc R . .
C21 C 1.06498(10) 0.03242(12) 0.38003(10) 0.0306(6) Uani 1 1 d . . .
H21A H 1.0500 0.0168 0.4105 0.037 Uiso 1 1 calc R . .
H21B H 1.0881 -0.0063 0.3714 0.037 Uiso 1 1 calc R . .
C22 C 1.14294(10) 0.08367(14) 0.43442(10) 0.0343(6) Uani 1 1 d . . .
H22A H 1.1656 0.0464 0.4232 0.041 Uiso 1 1 calc R . .
H22B H 1.1329 0.0676 0.4676 0.041 Uiso 1 1 calc R . .
C23 C 1.17334(11) 0.15269(15) 0.44401(11) 0.0417(7) Uani 1 1 d . . .
H23A H 1.2080 0.1455 0.4702 0.050 Uiso 1 1 calc R . .
H23B H 1.1813 0.1701 0.4103 0.050 Uiso 1 1 calc R . .
C24 C 1.16663(12) 0.27148(15) 0.47341(12) 0.0448(7) Uani 1 1 d . . .
H24A H 1.1709 0.2925 0.4392 0.054 Uiso 1 1 calc R . .
H24B H 1.2029 0.2662 0.4972 0.054 Uiso 1 1 calc R . .
C25 C 1.13275(12) 0.31937(14) 0.49890(11) 0.0438(7) Uani 1 1 d . . .
H25A H 1.1261 0.2965 0.5316 0.053 Uiso 1 1 calc R . .
H25B H 1.1520 0.3649 0.5093 0.053 Uiso 1 1 calc R . .
C26 C 1.04850(13) 0.37376(15) 0.48761(12) 0.0494(8) Uani 1 1 d . . .
H26A H 1.0674 0.4173 0.5038 0.059 Uiso 1 1 calc R . .
H26B H 1.0382 0.3455 0.5163 0.059 Uiso 1 1 calc R . .
C27 C 0.99939(14) 0.39365(14) 0.44643(13) 0.0525(9) Uani 1 1 d . . .
H27A H 0.9766 0.4265 0.4620 0.063 Uiso 1 1 calc R . .
H27B H 1.0100 0.4182 0.4162 0.063 Uiso 1 1 calc R . .
C28 C 0.92555(15) 0.34480(17) 0.38555(13) 0.0676(11) Uani 1 1 d . . .
H28A H 0.9380 0.3662 0.3552 0.081 Uiso 1 1 calc R . .
H28B H 0.9008 0.3789 0.3972 0.081 Uiso 1 1 calc R . .
C29 C 0.89706(14) 0.27637(18) 0.36875(13) 0.0644(10) Uani 1 1 d . . .
H29A H 0.8862 0.2540 0.3996 0.077 Uiso 1 1 calc R . .
H29B H 0.8641 0.2855 0.3407 0.077 Uiso 1 1 calc R . .
C30 C 0.90486(11) 0.16759(15) 0.32506(11) 0.0433(7) Uani 1 1 d . . .
H30A H 0.8742 0.1811 0.2955 0.052 Uiso 1 1 calc R . .
H30B H 0.8905 0.1405 0.3519 0.052 Uiso 1 1 calc R . .
C31 C 0.94396(11) 0.12239(15) 0.30406(10) 0.0379(6) Uani 1 1 d . . .
H31A H 0.9251 0.0808 0.2846 0.046 Uiso 1 1 calc R . .
H31B H 0.9602 0.1504 0.2790 0.046 Uiso 1 1 calc R . .
C32 C 0.90719(10) -0.08351(12) 0.40982(9) 0.0285(5) Uani 1 1 d . . .
H32A H 0.9358 -0.0761 0.3899 0.034 Uiso 1 1 calc R . .
H32B H 0.8720 -0.0723 0.3857 0.034 Uiso 1 1 calc R . .
C33 C 0.91663(10) 0.03511(12) 0.43970(9) 0.0273(5) Uani 1 1 d . . .
H33A H 0.8803 0.0499 0.4198 0.033 Uiso 1 1 calc R . .
H33B H 0.9423 0.0421 0.4164 0.033 Uiso 1 1 calc R . .
C34 C 0.93358(10) 0.07869(12) 0.48977(9) 0.0265(5) Uani 1 1 d . . .
H34A H 0.9053 0.0774 0.5107 0.032 Uiso 1 1 calc R . .
H34B H 0.9675 0.0596 0.5122 0.032 Uiso 1 1 calc R . .
C35 C 0.94915(10) 0.19999(12) 0.51671(9) 0.0278(5) Uani 1 1 d . . .
H35A H 0.9170 0.1991 0.5325 0.033 Uiso 1 1 calc R . .
H35B H 0.9520 0.2485 0.5024 0.033 Uiso 1 1 calc R . .
C36 C 0.99846(9) 0.18562(12) 0.56000(9) 0.0262(5) Uani 1 1 d . . .
H36A H 1.0040 0.2247 0.5866 0.031 Uiso 1 1 calc R . .
H36B H 0.9941 0.1404 0.5785 0.031 Uiso 1 1 calc R . .
C37 C 1.09228(9) 0.15994(12) 0.57185(9) 0.0271(5) Uani 1 1 d . . .
H37A H 1.0982 0.1915 0.6036 0.033 Uiso 1 1 calc R . .
H37B H 1.1227 0.1672 0.5543 0.033 Uiso 1 1 calc R . .
O11 O 1.0000 0.27708(14) 0.2500 0.0514(8) Uani 1 2 d S . .
C38 C 1.0284(4) 0.3116(3) 0.2938(3) 0.068(2) Uani 0.50 1 d P A 1
H38A H 1.0066 0.3137 0.3213 0.081 Uiso 0.50 1 calc PR A 1
H38B H 1.0357 0.3611 0.2841 0.081 Uiso 0.50 1 calc PR A 1
C39 C 1.0558(4) 0.3105(4) 0.2699(2) 0.064(2) Uani 0.50 1 d P A 2
H39A H 1.0773 0.3060 0.2424 0.077 Uiso 0.50 1 calc PR A 2
H39B H 1.0523 0.3618 0.2777 0.077 Uiso 0.50 1 calc PR A 2
C40 C 1.08135(16) 0.2740(2) 0.31670(15) 0.0773(12) Uani 1 1 d . . .
H40A H 1.1022 0.3018 0.3467 0.116 Uiso 0.50 1 calc PR A 1
H40B H 1.1020 0.2695 0.2890 0.116 Uiso 0.50 1 calc PR A 1
H40C H 1.0741 0.2264 0.3293 0.116 Uiso 0.50 1 calc PR A 1
H40D H 1.1151 0.2967 0.3304 0.116 Uiso 0.50 1 d PR A 2
H40E H 1.0619 0.2711 0.3441 0.116 Uiso 0.50 1 d PR A 2
H40F H 1.0873 0.2272 0.3048 0.116 Uiso 0.50 1 d PR A 2

loop_
_atom_site_aniso_label
_atom_site_aniso_U_11
_atom_site_aniso_U_22
_atom_site_aniso_U_33
_atom_site_aniso_U_23
_atom_site_aniso_U_13
_atom_site_aniso_U_12
Lu1 0.03577(6) 0.01557(5) 0.03032(5) 0.00260(4) 0.01970(4) 0.00309(5)
K1 0.0339(3) 0.0231(2) 0.0216(2) 0.0000(2) 0.0106(2) 0.0015(2)
Si1 0.0682(5) 0.0164(3) 0.0497(4) 0.0053(3) 0.0442(4) 0.0063(3)
Si2 0.0583(5) 0.0292(4) 0.0521(5) -0.0120(4) 0.0382(4) -0.0154(4)
Si3 0.0522(5) 0.0209(3) 0.0330(4) 0.0034(3) 0.0202(3) 0.0079(3)
Si4 0.0357(4) 0.0320(4) 0.0292(4) 0.0088(3) 0.0183(3) 0.0138(3)
Si5 0.0447(4) 0.0250(4) 0.0296(4) 0.0058(3) 0.0151(3) 0.0085(3)
Si6 0.0514(5) 0.0217(3) 0.0411(4) 0.0069(3) 0.0288(4) 0.0042(3)
N1 0.0504(14) 0.0180(10) 0.0416(13) -0.0015(9) 0.0329(11) -0.0028(9)
N3 0.0398(12) 0.0219(10) 0.0314(11) 0.0045(8) 0.0185(10) 0.0091(9)
N2 0.0396(12) 0.0202(10) 0.0309(11) 0.0026(8) 0.0185(10) 0.0031(9)
O1 0.0342(10) 0.0272(9) 0.0373(9) 0.0049(8) 0.0180(8) 0.0046(8)
O2 0.0334(10) 0.0299(9) 0.0264(9) -0.0012(7) 0.0100(8) -0.0006(7)
O3 0.0365(10) 0.0348(10) 0.0376(10) -0.0076(8) 0.0198(8) -0.0115(8)
O4 0.0605(13) 0.0303(10) 0.0399(10) -0.0064(8) 0.0259(10) -0.0090(9)
O5 0.0586(12) 0.0246(9) 0.0344(10) 0.0061(8) 0.0131(9) 0.0086(9)
O6 0.0584(13) 0.0416(11) 0.0278(10) 0.0006(8) 0.0030(9) 0.0225(10)
O7 0.0356(10) 0.0322(9) 0.0197(8) -0.0001(7) 0.0041(7) 0.0100(7)
O8 0.0351(10) 0.0211(8) 0.0232(8) -0.0022(7) 0.0067(7) -0.0008(7)
O9 0.0323(9) 0.0205(8) 0.0270(9) -0.0005(6) 0.0077(7) 0.0002(7)
O10 0.0284(9) 0.0261(9) 0.0219(8) 0.0000(6) 0.0098(7) -0.0009(7)
C1 0.0429(13) 0.0199(11) 0.0344(13) 0.0024(11) 0.0236(13) 0.0014(10)
C2 0.094(3) 0.0212(13) 0.093(3) 0.0066(16) 0.068(2) 0.0013(15)
C3 0.084(2) 0.0368(16) 0.0481(18) 0.0167(13) 0.0424(17) 0.0241(15)
C4 0.0600(18) 0.0245(13) 0.0484(16) 0.0037(12) 0.0334(14) 0.0081(13)
C5 0.067(2) 0.0314(15) 0.089(2) -0.0151(16) 0.051(2) -0.0163(15)
C6 0.073(2) 0.066(2) 0.066(2) -0.0306(18) 0.0477(19) -0.0301(19)
C7 0.061(2) 0.0460(18) 0.0486(18) 0.0004(14) 0.0156(16) -0.0180(15)
C8 0.0504(17) 0.0325(13) 0.0312(14) 0.0028(11) 0.0189(13) 0.0049(12)
C9 0.070(2) 0.0257(14) 0.0416(16) 0.0031(12) 0.0177(15) -0.0020(13)
C10 0.073(2) 0.0318(15) 0.0433(17) -0.0011(13) 0.0267(16) 0.0155(14)
C11 0.0494(18) 0.0480(17) 0.0418(16) 0.0139(13) 0.0272(14) 0.0246(14)
C12 0.0369(15) 0.0364(14) 0.0317(14) 0.0079(11) 0.0150(12) 0.0070(12)
C13 0.0333(15) 0.0466(16) 0.0331(14) 0.0065(12) 0.0167(12) 0.0099(12)
C14 0.0446(16) 0.0411(15) 0.0346(15) 0.0072(12) 0.0169(13) 0.0160(13)
C15 0.0524(18) 0.0503(18) 0.0339(15) 0.0096(13) 0.0168(13) 0.0125(14)
C16 0.066(2) 0.0258(14) 0.0475(17) 0.0047(12) 0.0164(15) 0.0117(13)
C17 0.078(2) 0.0500(18) 0.0523(19) 0.0217(15) 0.0422(18) 0.0172(17)
C18 0.0590(19) 0.0279(14) 0.068(2) 0.0020(14) 0.0385(17) -0.0055(13)
C19 0.0543(17) 0.0297(13) 0.0470(16) -0.0012(12) 0.0349(14) 0.0014(13)
C20 0.0407(15) 0.0268(13) 0.0282(13) -0.0047(10) 0.0096(12) 0.0047(11)
C21 0.0348(14) 0.0239(12) 0.0341(14) -0.0017(10) 0.0096(12) 0.0022(10)
C22 0.0282(14) 0.0422(15) 0.0340(14) -0.0042(12) 0.0099(11) 0.0051(11)
C23 0.0306(14) 0.0535(18) 0.0446(16) -0.0092(13) 0.0163(13) -0.0037(13)
C24 0.0466(18) 0.0473(17) 0.0435(17) -0.0041(14) 0.0162(14) -0.0211(14)
C25 0.0598(19) 0.0342(16) 0.0411(16) -0.0095(12) 0.0192(15) -0.0195(13)
C26 0.070(2) 0.0310(15) 0.0577(19) -0.0197(14) 0.0364(18) -0.0227(15)
C27 0.081(2) 0.0220(14) 0.068(2) 0.0018(14) 0.0463(19) 0.0020(14)
C28 0.101(3) 0.046(2) 0.0484(19) 0.0008(15) -0.0004(19) 0.0433(19)
C29 0.066(2) 0.066(2) 0.0489(19) -0.0197(17) -0.0132(16) 0.0455(18)
C30 0.0474(17) 0.0469(16) 0.0295(14) -0.0003(13) -0.0043(12) 0.0187(14)
C31 0.0458(17) 0.0406(15) 0.0240(13) -0.0017(11) 0.0009(12) 0.0107(13)
C32 0.0322(14) 0.0284(13) 0.0235(12) -0.0050(10) 0.0034(10) 0.0005(10)
C33 0.0284(13) 0.0240(12) 0.0290(13) -0.0005(10) 0.0053(11) 0.0001(10)
C34 0.0317(13) 0.0213(12) 0.0285(13) 0.0015(10) 0.0107(11) -0.0001(10)
C35 0.0338(14) 0.0215(12) 0.0318(13) -0.0030(10) 0.0152(11) 0.0009(10)
C36 0.0351(14) 0.0232(12) 0.0240(12) -0.0019(9) 0.0141(11) -0.0026(10)
C37 0.0293(13) 0.0270(12) 0.0249(12) -0.0049(10) 0.0057(10) -0.0043(10)
O11 0.086(2) 0.0322(15) 0.0382(16) 0.000 0.0190(16) 0.000
C38 0.113(7) 0.033(3) 0.057(5) -0.005(3) 0.021(5) -0.023(4)
C39 0.117(7) 0.051(4) 0.028(3) -0.007(3) 0.022(4) -0.047(4)
C40 0.081(3) 0.091(3) 0.062(2) -0.003(2) 0.020(2) -0.038(2)

loop_
_atom_type_symbol
_atom_type_description
_atom_type_scat_dispersion_real
_atom_type_scat_dispersion_imag
_atom_type_scat_source
C C 0.0033 0.0016 'International Tables Vol C Tables 4.2.6.8 and 6.1.1.4'
H H 0.0000 0.0000 'International Tables Vol C Tables 4.2.6.8 and 6.1.1.4'
N N 0.0061 0.0033 'International Tables Vol C Tables 4.2.6.8 and 6.1.1.4'
O O 0.0106 0.0060 'International Tables Vol C Tables 4.2.6.8 and 6.1.1.4'
Si Si 0.0817 0.0704 'International Tables Vol C Tables 4.2.6.8 and 6.1.1.4'
K K 0.2009 0.2494 'International Tables Vol C Tables 4.2.6.8 and 6.1.1.4'
Lu Lu -0.4720 5.8584 'International Tables Vol C Tables 4.2.6.8 and 6.1.1.4'

loop_
_geom_angle_atom_site_label_1
_geom_angle_atom_site_label_2
_geom_angle_atom_site_label_3
_geom_angle
_geom_angle_site_symmetry_1
_geom_angle_site_symmetry_3
O1 Lu1 N1 100.60(7) . .
O1 Lu1 N3 100.62(7) . .
N1 Lu1 N3 115.13(7) . .
O1 Lu1 N2 100.80(7) . .
N1 Lu1 N2 116.68(7) . .
N3 Lu1 N2 118.13(7) . .
O10 K1 O7 125.58(5) . .
O10 K1 O6 130.40(5) . .
O7 K1 O6 59.57(5) . .
O10 K1 O3 75.66(5) . .
O7 K1 O3 117.10(5) . .
O6 K1 O3 152.16(6) . .
O10 K1 O5 93.44(5) . .
O7 K1 O5 118.33(5) . .
O6 K1 O5 58.81(5) . .
O3 K1 O5 117.82(5) . .
O10 K1 O2 104.20(5) . .
O7 K1 O2 58.93(5) . .
O6 K1 O2 113.82(5) . .
O3 K1 O2 58.44(5) . .
O5 K1 O2 159.47(5) . .
O10 K1 O9 58.92(5) . .
O7 K1 O9 82.65(5) . .
O6 K1 O9 75.38(5) . .
O3 K1 O9 132.45(5) . .
O5 K1 O9 80.55(5) . .
O2 K1 O9 117.50(5) . .
O10 K1 O4 80.77(5) . .
O7 K1 O4 153.03(5) . .
O6 K1 O4 109.92(6) . .
O3 K1 O4 59.22(5) . .
O5 K1 O4 58.61(6) . .
O2 K1 O4 113.41(5) . .
O9 K1 O4 120.46(5) . .
N1 Si1 C3 111.78(11) . .
N1 Si1 C4 112.69(11) . .
C3 Si1 C4 107.37(14) . .
N1 Si1 C2 114.29(14) . .
C3 Si1 C2 104.00(14) . .
C4 Si1 C2 106.07(12) . .
N1 Si2 C7 110.43(12) . .
N1 Si2 C5 115.53(14) . .
C7 Si2 C5 105.75(14) . .
N1 Si2 C6 113.32(14) . .
C7 Si2 C6 107.03(16) . .
C5 Si2 C6 104.10(13) . .
N3 Si3 C8 113.09(11) . .
N3 Si3 C9 111.24(11) . .
C8 Si3 C9 107.29(13) . .
N3 Si3 C10 113.97(13) . .
C8 Si3 C10 105.59(12) . .
C9 Si3 C10 105.07(13) . .
N3 Si4 C13 110.90(11) . .
N3 Si4 C11 114.72(11) . .
C13 Si4 C11 106.04(13) . .
N3 Si4 C12 114.48(11) . .
C13 Si4 C12 104.22(12) . .
C11 Si4 C12 105.60(11) . .
N2 Si5 C14 110.45(11) . .
N2 Si5 C16 113.11(12) . .
C14 Si5 C16 106.87(13) . .
N2 Si5 C15 115.02(11) . .
C14 Si5 C15 105.23(13) . .
C16 Si5 C15 105.54(13) . .
N2 Si6 C18 113.18(11) . .
N2 Si6 C19 111.34(10) . .
C18 Si6 C19 107.03(13) . .
N2 Si6 C17 113.96(12) . .
C18 Si6 C17 106.56(14) . .
C19 Si6 C17 104.12(13) . .
Si2 N1 Si1 122.08(12) . .
Si2 N1 Lu1 122.47(11) . .
Si1 N1 Lu1 115.06(12) . .
Si4 N3 Si3 121.92(12) . .
Si4 N3 Lu1 123.67(11) . .
Si3 N3 Lu1 114.02(10) . .
Si5 N2 Si6 121.18(11) . .
Si5 N2 Lu1 124.05(10) . .
Si6 N2 Lu1 113.83(10) . .
C1 O1 Lu1 178.86(17) . .
C21 O2 C22 112.34(18) . .
C21 O2 K1 107.86(13) . .
C22 O2 K1 110.68(13) . .
C24 O3 C23 112.66(19) . .
C24 O3 K1 117.70(16) . .
C23 O3 K1 119.23(14) . .
C25 O4 C26 110.6(2) . .
C25 O4 K1 110.93(14) . .
C26 O4 K1 107.37(14) . .
C28 O5 C27 111.9(2) . .
C28 O5 K1 118.39(16) . .
C27 O5 K1 118.86(16) . .
C29 O6 C30 112.1(2) . .
C29 O6 K1 111.82(16) . .
C30 O6 K1 113.66(14) . .
C20 O7 C31 112.34(18) . .
C20 O7 K1 119.36(14) . .
C31 O7 K1 117.04(14) . .
C32 O8 C33 111.05(17) . .
C34 O9 C35 113.15(17) . .
C34 O9 K1 126.75(13) . .
C35 O9 K1 97.09(12) . .
C37 O10 C36 113.61(17) . .
C37 O10 K1 127.17(12) . .
C36 O10 K1 119.00(13) . .
C1 C1 O1 179.3(3) 2_655 .
O7 C20 C21 108.36(19) . .
O2 C21 C20 108.29(19) . .
O2 C22 C23 107.8(2) . .
O3 C23 C22 108.7(2) . .
O3 C24 C25 109.1(2) . .
O4 C25 C24 109.7(2) . .
O4 C26 C27 108.6(2) . .
O5 C27 C26 108.8(2) . .
O5 C28 C29 108.5(2) . .
O6 C29 C28 109.3(3) . .
O6 C30 C31 108.8(2) . .
O7 C31 C30 108.5(2) . .
O8 C32 C37 109.14(18) . 5_756
O8 C33 C34 107.54(18) . .
O9 C34 C33 106.99(18) . .
O9 C35 C36 113.74(18) . .
O10 C36 C35 107.92(18) . .
O10 C37 C32 114.21(19) . 5_756
C38 O11 C38 123.1(7) 2_755 .
C38 O11 C39 111.3(4) 2_755 .
C38 O11 C39 41.2(4) . .
C38 O11 C39 41.2(4) 2_755 2_755
C38 O11 C39 111.3(4) . 2_755
C39 O11 C39 131.7(6) . 2_755
O11 C38 C40 111.1(5) . .
C40 C39 O11 107.6(4) . .
C39 C40 C38 40.9(4) . .

loop_
_geom_bond_atom_site_label_1
_geom_bond_atom_site_label_2
_geom_bond_distance
_geom_bond_site_symmetry_2
Lu1 O1 2.0208(17) .
Lu1 N1 2.2261(19) .
Lu1 N3 2.2341(19) .
Lu1 N2 2.2347(19) .
K1 O10 2.7707(15) .
K1 O7 2.8114(17) .
K1 O6 2.8296(19) .
K1 O3 2.8358(18) .
K1 O5 2.8458(18) .
K1 O2 2.8786(17) .
K1 O9 2.8919(16) .
K1 O4 2.8988(18) .
Si1 N1 1.717(2) .
Si1 C3 1.874(3) .
Si1 C4 1.875(3) .
Si1 C2 1.894(3) .
Si2 N1 1.708(2) .
Si2 C7 1.871(3) .
Si2 C5 1.882(3) .
Si2 C6 1.883(3) .
Si3 N3 1.719(2) .
Si3 C8 1.872(3) .
Si3 C9 1.878(3) .
Si3 C10 1.882(3) .
Si4 N3 1.712(2) .
Si4 C13 1.867(3) .
Si4 C11 1.883(2) .
Si4 C12 1.886(2) .
Si5 N2 1.706(2) .
Si5 C14 1.875(3) .
Si5 C16 1.877(3) .
Si5 C15 1.883(3) .
Si6 N2 1.723(2) .
Si6 C18 1.871(3) .
Si6 C19 1.876(3) .
Si6 C17 1.884(3) .
O1 C1 1.303(3) .
O2 C21 1.416(3) .
O2 C22 1.423(3) .
O3 C24 1.422(3) .
O3 C23 1.425(3) .
O4 C25 1.414(3) .
O4 C26 1.423(3) .
O5 C28 1.409(4) .
O5 C27 1.419(3) .
O6 C29 1.419(3) .
O6 C30 1.421(3) .
O7 C20 1.421(3) .
O7 C31 1.422(3) .
O8 C32 1.423(3) .
O8 C33 1.423(3) .
O9 C34 1.426(3) .
O9 C35 1.430(3) .
O10 C37 1.425(3) .
O10 C36 1.426(3) .
C1 C1 1.184(5) 2_655
C20 C21 1.502(3) .
C22 C23 1.499(4) .
C24 C25 1.494(4) .
C26 C27 1.491(4) .
C28 C29 1.488(5) .
C30 C31 1.497(4) .
C32 C37 1.507(3) 5_756
C33 C34 1.503(3) .
C35 C36 1.502(3) .
C37 C32 1.507(3) 5_756
O11 C38 1.358(7) 2_755
O11 C38 1.358(7) .
O11 C39 1.531(7) .
O11 C39 1.531(7) 2_755
C38 C40 1.517(9) .
C39 C40 1.408(8) .
